data_8100754
loop_
_publ_author_name
'Tinant, Bernard'
'Declercq, Jean-Paul'
'Mulatier, Jean-Christophe'
'Dutasta, Jean-Pierre'

_publ_section_title
;
Crystal structure of ethyl-{3-thioxo-2-(3-thioxo-11,14,17,20-tetraoxa-
2,4-diaza-3\l^5^-phospha-tricyclo [19.4.0.0^5,10^]pentacosa-1
(25),5(10),6,8,21,23-hexaene-3-yl)-11,14,17,20-tetraoxa-2,4-diaza-
3\l^5^-phospha-tricyclo-[19.4.0.0^5,10^]pentacosa-1(25),5(10),
6,8,21,23-hexaene-3-yl}-amine monohydrate, (C~38~H~49~N~5~O~8~P~2~S~2~) 
&#x00B7; H~2~O
;
_journal_issue 4
_journal_name_full 'Zeitschrift f\"ur Kristallographie - New Crystal Structures'
_journal_page_first 510
_journal_page_last 512
_journal_volume 217
_journal_year 2002
_chemical_formula_moiety 'C38 H49 N5 O8 P2 S2, H2 O'
_chemical_formula_structural '(C38 H49 N5 O8 P2 S2) . H2 O'
_chemical_formula_sum 'C38 H51 N5 O9 P2 S2'
_chemical_formula_weight 847.90
_space_group_IT_number 2
_symmetry_cell_setting triclinic
_symmetry_space_group_name_Hall '-P 1'
_symmetry_space_group_name_H-M 'P -1'
_cell_angle_alpha 79.23(2)
_cell_angle_beta 84.09(2)
_cell_angle_gamma 71.35(3)
_cell_formula_units_Z 2
_cell_length_a 9.444(2)
_cell_length_b 11.017(3)
_cell_length_c 21.138(5)
_cell_measurement_temperature 293(2)
_cell_volume 2044.9(9)
_diffrn_ambient_temperature 293(2)
_exptl_crystal_density_diffrn 1.377
_cod_database_code 8100754

loop_
_symmetry_equiv_pos_as_xyz
'x, y, z'
'-x, -y, -z'

loop_
_atom_site_aniso_label
_atom_site_aniso_U_11
_atom_site_aniso_U_22
_atom_site_aniso_U_33
_atom_site_aniso_U_23
_atom_site_aniso_U_13
_atom_site_aniso_U_12
N1 0.0431(15) 0.051(2) 0.048(2) -0.0015(12) 0.0063(12) -0.0138(12)
P2 0.0429(5) 0.0500(5) 0.0610(6) -0.0061(4) 0.0096(4) -0.0121(4)
N3 0.046(2) 0.058(2) 0.062(2) -0.0064(14) -0.0017(14) -0.0061(13)
C4 0.057(2) 0.051(2) 0.071(2) 0.000(2) -0.002(2) -0.014(2)
C5 0.061(2) 0.053(2) 0.084(3) 0.004(2) 0.000(2) -0.011(2)
O6 0.066(2) 0.059(2) 0.088(2) -0.0057(14) 0.0112(15) 0.0035(13)
C7 0.056(2) 0.058(2) 0.118(4) -0.020(2) 0.011(2) -0.008(2)
C8 0.053(2) 0.092(3) 0.123(4) -0.041(3) 0.017(3) -0.013(2)
O9 0.075(2) 0.072(2) 0.106(2) -0.034(2) 0.013(2) -0.019(2)
C10 0.086(3) 0.070(3) 0.082(3) -0.016(2) 0.018(2) -0.024(2)
C11 0.083(3) 0.075(3) 0.061(2) -0.010(2) 0.006(2) -0.018(2)
O12 0.065(2) 0.068(2) 0.058(2) -0.0115(12) 0.0000(12) -0.0185(13)
C13 0.072(3) 0.068(3) 0.073(3) -0.018(2) -0.008(2) -0.019(2)
C14 0.069(3) 0.056(2) 0.088(3) -0.014(2) -0.002(2) -0.024(2)
O15 0.067(2) 0.0500(14) 0.0597(15) -0.0043(11) 0.0019(12) -0.0193(12)
C16 0.055(2) 0.053(2) 0.057(2) 0.004(2) 0.004(2) -0.017(2)
C17 0.043(2) 0.054(2) 0.056(2) 0.001(2) 0.0066(15) -0.0120(15)
P18 0.0424(5) 0.0481(5) 0.0513(5) -0.0044(4) 0.0054(4) -0.0138(4)
N19 0.053(2) 0.054(2) 0.053(2) -0.0067(13) 0.0044(13) -0.0174(14)
C20 0.061(2) 0.043(2) 0.063(2) -0.011(2) 0.002(2) -0.011(2)
C21 0.068(2) 0.049(2) 0.074(3) -0.009(2) -0.007(2) -0.016(2)
O22 0.063(2) 0.079(2) 0.076(2) -0.0019(14) -0.0045(14) -0.0357(14)
C23 0.054(2) 0.063(3) 0.111(4) -0.002(2) -0.003(2) -0.022(2)
C24 0.062(3) 0.073(3) 0.117(4) -0.004(3) -0.004(3) -0.028(2)
O25 0.079(2) 0.110(3) 0.097(2) -0.011(2) 0.015(2) -0.049(2)
C26 0.075(4) 0.235(9) 0.104(5) -0.006(5) 0.028(4) -0.052(5)
C27 0.126(6) 0.171(7) 0.120(6) -0.043(5) 0.060(5) -0.079(5)
O28 0.104(3) 0.108(3) 0.103(3) -0.036(2) 0.045(2) -0.053(2)
C29 0.107(4) 0.101(4) 0.092(4) -0.027(3) 0.041(3) -0.037(3)
C30 0.117(4) 0.088(3) 0.056(2) -0.018(2) 0.020(2) -0.039(3)
O31 0.108(2) 0.099(2) 0.050(2) -0.0141(14) 0.0136(15) -0.058(2)
C32 0.074(3) 0.063(2) 0.059(2) -0.004(2) -0.009(2) -0.020(2)
C33 0.055(2) 0.052(2) 0.057(2) -0.004(2) -0.007(2) -0.013(2)
N34 0.056(2) 0.075(2) 0.049(2) -0.0030(14) -0.0011(14) -0.032(2)
C35 0.074(3) 0.077(3) 0.072(3) 0.007(2) 0.007(2) -0.015(2)
C36 0.101(4) 0.100(4) 0.076(3) 0.019(3) 0.001(3) -0.024(3)
C37 0.101(4) 0.099(4) 0.095(4) 0.033(3) -0.020(3) -0.024(3)
C38 0.071(3) 0.065(3) 0.115(4) 0.016(3) -0.007(3) 0.001(2)
C39 0.072(3) 0.066(3) 0.082(3) 0.005(2) 0.007(2) -0.030(2)
C40 0.092(3) 0.082(3) 0.077(3) 0.013(2) 0.016(3) -0.036(3)
C41 0.074(3) 0.091(3) 0.057(2) 0.002(2) 0.014(2) -0.028(2)
C42 0.057(2) 0.076(3) 0.056(2) -0.003(2) 0.006(2) -0.018(2)
C43 0.073(3) 0.074(3) 0.063(2) -0.020(2) 0.008(2) -0.013(2)
C44 0.102(4) 0.098(4) 0.064(3) -0.027(3) -0.005(3) -0.016(3)
C45 0.106(4) 0.125(5) 0.090(4) -0.048(4) -0.020(3) -0.020(4)
C46 0.087(3) 0.086(3) 0.096(4) -0.024(3) -0.019(3) -0.027(3)
C47 0.101(4) 0.088(3) 0.070(3) -0.019(2) -0.019(3) -0.029(3)
C48 0.081(3) 0.094(4) 0.112(4) -0.043(3) -0.021(3) -0.023(3)
C49 0.059(2) 0.072(3) 0.126(4) -0.027(3) -0.004(3) -0.026(2)
C50 0.053(2) 0.063(2) 0.079(3) -0.012(2) 0.004(2) -0.016(2)
S51 0.0599(6) 0.0628(6) 0.0728(6) -0.0016(5) 0.0247(5) -0.0148(5)
S52 0.0444(5) 0.0672(6) 0.0787(7) -0.0007(5) 0.0153(4) -0.0110(4)
N53 0.045(2) 0.057(2) 0.067(2) -0.015(2) 0.0048(14) -0.0128(14)
C54 0.061(3) 0.096(3) 0.093(3) -0.019(3) 0.006(2) -0.033(2)
C55 0.090(4) 0.172(6) 0.082(4) 0.002(4) -0.009(3) -0.062(4)
O56 0.065(2) 0.092(2) 0.069(2) -0.013(2) 0.008(2) -0.026(2)

loop_
_atom_site_label
_atom_site_type_symbol
_atom_site_fract_x
_atom_site_fract_y
_atom_site_fract_z
_atom_site_U_iso_or_equiv
_atom_site_thermal_displace_type
_atom_site_occupancy
_atom_site_calc_flag
_atom_site_refinement_flags
_atom_site_disorder_group
N1 N 0.5086(3) 0.6109(3) 0.80660(13) 0.0491(7) Uani 1 d . .
P2 P 0.69700(10) 0.56247(9) 0.78928(5) 0.0531(3) Uani 1 d . .
N3 N 0.7564(3) 0.4027(3) 0.8005(2) 0.0583(8) Uani 1 d D .
C4 C 0.8425(4) 0.3152(4) 0.8511(2) 0.0618(9) Uani 1 d . .
C5 C 0.9792(5) 0.2288(4) 0.8342(2) 0.0702(11) Uani 1 d . .
O6 O 1.0200(3) 0.2431(3) 0.7698(2) 0.0784(9) Uani 1 d . .
C7 C 1.1353(5) 0.1403(4) 0.7469(3) 0.0798(13) Uani 1 d . .
H7A H 1.1088(5) 0.0605(4) 0.7571(3) 0.107(3) Uiso 1 calc R .
H7B H 1.2280(5) 0.1267(4) 0.7671(3) 0.107(3) Uiso 1 calc R .
C8 C 1.1538(5) 0.1768(5) 0.6757(3) 0.090(2) Uani 1 d . .
H8A H 1.1799(5) 0.2568(5) 0.6662(3) 0.107(3) Uiso 1 calc R .
H8B H 1.2355(5) 0.1095(5) 0.6593(3) 0.107(3) Uiso 1 calc R .
O9 O 1.0208(4) 0.1940(3) 0.6434(2) 0.0836(9) Uani 1 d . .
C10 C 0.9332(6) 0.3251(4) 0.6282(2) 0.0804(13) Uani 1 d . .
H10A H 0.9748(6) 0.3664(4) 0.5895(2) 0.107(3) Uiso 1 calc R .
H10B H 0.9337(6) 0.3710(4) 0.6631(2) 0.107(3) Uiso 1 calc R .
C11 C 0.7772(5) 0.3315(5) 0.6181(2) 0.0753(12) Uani 1 d . .
H11A H 0.7251(5) 0.4164(5) 0.5950(2) 0.107(3) Uiso 1 calc R .
H11B H 0.7788(5) 0.2669(5) 0.5923(2) 0.107(3) Uiso 1 calc R .
O12 O 0.7005(3) 0.3085(3) 0.67839(13) 0.0644(7) Uani 1 d . .
C13 C 0.5511(5) 0.3140(4) 0.6711(2) 0.0702(11) Uani 1 d . .
H13A H 0.5502(5) 0.2436(4) 0.6497(2) 0.107(3) Uiso 1 calc R .
H13B H 0.4997(5) 0.3955(4) 0.6448(2) 0.107(3) Uiso 1 calc R .
C14 C 0.4735(5) 0.3029(4) 0.7362(2) 0.0698(11) Uani 1 d . .
H14A H 0.3755(5) 0.2945(4) 0.7328(2) 0.107(3) Uiso 1 calc R .
H14B H 0.5312(5) 0.2270(4) 0.7644(2) 0.107(3) Uiso 1 calc R .
O15 O 0.4594(3) 0.4174(2) 0.76123(12) 0.0595(6) Uani 1 d . .
C16 C 0.4229(4) 0.4197(4) 0.8255(2) 0.0570(9) Uani 1 d . .
C17 C 0.4470(4) 0.5201(3) 0.8495(2) 0.0536(8) Uani 1 d . .
P18 P 0.38775(9) 0.74928(8) 0.76801(4) 0.0483(3) Uani 1 d . .
N19 N 0.4690(3) 0.8621(3) 0.76447(15) 0.0539(7) Uani 1 d D .
C20 C 0.5222(4) 0.8978(3) 0.8159(2) 0.0568(9) Uani 1 d . .
C21 C 0.6400(5) 0.9518(4) 0.8031(2) 0.0637(10) Uani 1 d . .
O22 O 0.6904(3) 0.9633(3) 0.74053(15) 0.0708(7) Uani 1 d . .
C23 C 0.8342(5) 0.9856(4) 0.7250(3) 0.0768(12) Uani 1 d . .
H23A H 0.8971(5) 0.9502(4) 0.7617(3) 0.107(3) Uiso 1 calc R .
H23B H 0.8207(5) 1.0780(4) 0.7145(3) 0.107(3) Uiso 1 calc R .
C24 C 0.9050(5) 0.9217(5) 0.6696(3) 0.0839(14) Uani 1 d . .
H24A H 1.0029(5) 0.9333(5) 0.6595(3) 0.107(3) Uiso 1 calc R .
H24B H 0.9187(5) 0.8293(5) 0.6808(3) 0.107(3) Uiso 1 calc R .
O25 O 0.8178(4) 0.9727(4) 0.6153(2) 0.0930(10) Uani 1 d . .
C26 C 0.8901(7) 0.8998(9) 0.5631(4) 0.143(3) Uani 1 d . .
H26A H 0.9855(7) 0.9151(9) 0.5508(4) 0.107(3) Uiso 1 calc R .
H26B H 0.9100(7) 0.8078(9) 0.5793(4) 0.107(3) Uiso 1 calc R .
C27 C 0.8066(8) 0.9319(9) 0.5087(4) 0.133(3) Uani 1 d . .
H27A H 0.8710(8) 0.8949(9) 0.4739(4) 0.107(3) Uiso 1 calc R .
H27B H 0.7756(8) 1.0256(9) 0.4962(4) 0.107(3) Uiso 1 calc R .
O28 O 0.6761(4) 0.8899(4) 0.5154(2) 0.1011(12) Uani 1 d . .
C29 C 0.7036(7) 0.7616(6) 0.5086(3) 0.101(2) Uani 1 d . .
H29A H 0.7623(7) 0.7047(6) 0.5437(3) 0.107(3) Uiso 1 calc R .
H29B H 0.7605(7) 0.7455(6) 0.4685(3) 0.107(3) Uiso 1 calc R .
C30 C 0.5589(6) 0.7331(5) 0.5087(2) 0.0861(14) Uani 1 d . .
H30A H 0.4968(6) 0.7939(5) 0.4756(2) 0.107(3) Uiso 1 calc R .
H30B H 0.5778(6) 0.6460(5) 0.4998(2) 0.107(3) Uiso 1 calc R .
O31 O 0.4848(4) 0.7446(3) 0.57007(13) 0.0801(9) Uani 1 d . .
C32 C 0.3763(5) 0.6855(4) 0.5894(2) 0.0657(10) Uani 1 d . .
C33 C 0.3261(4) 0.6862(3) 0.6542(2) 0.0558(9) Uani 1 d . .
N34 N 0.3922(4) 0.7483(3) 0.68975(15) 0.0584(8) Uani 1 d D .
C35 C 0.7944(5) 0.3109(5) 0.9152(2) 0.0798(13) Uani 1 d . .
H35 H 0.7025(5) 0.3670(5) 0.9267(2) 0.107(3) Uiso 1 calc R .
C36 C 0.8825(7) 0.2233(6) 0.9623(3) 0.099(2) Uani 1 d . .
H36 H 0.8496(7) 0.2209(6) 1.0054(3) 0.107(3) Uiso 1 calc R .
C37 C 1.0166(7) 0.1411(6) 0.9460(3) 0.105(2) Uani 1 d . .
H37 H 1.0766(7) 0.0848(6) 0.9782(3) 0.107(3) Uiso 1 calc R .
C38 C 1.0654(6) 0.1400(5) 0.8818(3) 0.093(2) Uani 1 d . .
H38 H 1.1551(6) 0.0803(5) 0.8708(3) 0.107(3) Uiso 1 calc R .
C39 C 0.3650(5) 0.3303(4) 0.8654(2) 0.0744(12) Uani 1 d . .
H39 H 0.3477(5) 0.2636(4) 0.8492(2) 0.107(3) Uiso 1 calc R .
C40 C 0.3333(6) 0.3422(5) 0.9301(2) 0.0864(14) Uani 1 d . .
H40 H 0.2953(6) 0.2823(5) 0.9574(2) 0.107(3) Uiso 1 calc R .
C41 C 0.3573(5) 0.4408(5) 0.9540(2) 0.0767(12) Uani 1 d . .
H41 H 0.3348(5) 0.4477(5) 0.9973(2) 0.107(3) Uiso 1 calc R .
C42 C 0.4148(4) 0.5304(4) 0.9140(2) 0.0649(10) Uani 1 d . .
H42 H 0.4317(4) 0.5969(4) 0.9305(2) 0.107(3) Uiso 1 calc R .
C43 C 0.4631(5) 0.8810(4) 0.8787(2) 0.0723(11) Uani 1 d . .
H43 H 0.3836(5) 0.8469(4) 0.8880(2) 0.107(3) Uiso 1 calc R .
C44 C 0.5225(7) 0.9152(5) 0.9276(2) 0.0896(15) Uani 1 d . .
H44 H 0.4856(7) 0.9005(5) 0.9699(2) 0.107(3) Uiso 1 calc R .
C45 C 0.6344(7) 0.9699(6) 0.9139(3) 0.105(2) Uani 1 d . .
H45 H 0.6710(7) 0.9950(6) 0.9468(3) 0.107(3) Uiso 1 calc R .
C46 C 0.6947(6) 0.9889(5) 0.8518(3) 0.0872(14) Uani 1 d . .
H46 H 0.7714(6) 1.0263(5) 0.8430(3) 0.107(3) Uiso 1 calc R .
C47 C 0.3157(6) 0.6303(5) 0.5502(2) 0.0846(14) Uani 1 d . .
H47 H 0.3483(6) 0.6316(5) 0.5071(2) 0.107(3) Uiso 1 calc R .
C48 C 0.2088(6) 0.5740(5) 0.5741(3) 0.091(2) Uani 1 d . .
H48 H 0.1688(6) 0.5366(5) 0.5473(3) 0.107(3) Uiso 1 calc R .
C49 C 0.1593(5) 0.5717(5) 0.6376(3) 0.0828(14) Uani 1 d . .
H49 H 0.0863(5) 0.5325(5) 0.6537(3) 0.107(3) Uiso 1 calc R .
C50 C 0.2182(4) 0.6279(4) 0.6778(2) 0.0654(10) Uani 1 d . .
H50 H 0.1846(4) 0.6262(4) 0.7208(2) 0.107(3) Uiso 1 calc R .
S51 S 0.75329(12) 0.63285(10) 0.70307(5) 0.0695(3) Uani 1 d . .
S52 S 0.19186(10) 0.77845(10) 0.81038(5) 0.0678(3) Uani 1 d . .
N53 N 0.7581(3) 0.5990(3) 0.8492(2) 0.0571(8) Uani 1 d D .
C54 C 0.9162(5) 0.5944(5) 0.8493(2) 0.0811(13) Uani 1 d . .
H54A H 0.9352(5) 0.6625(5) 0.8166(2) 0.107(3) Uiso 1 calc R .
H54B H 0.9810(5) 0.5115(5) 0.8394(2) 0.107(3) Uiso 1 calc R .
C55 C 0.9488(7) 0.6118(7) 0.9133(3) 0.112(2) Uani 1 d . .
H55A H 1.0516(7) 0.6088(7) 0.9132(3) 0.107(3) Uiso 1 calc R .
H55B H 0.9310(7) 0.5437(7) 0.9455(3) 0.107(3) Uiso 1 calc R .
H55C H 0.8851(7) 0.6943(7) 0.9228(3) 0.107(3) Uiso 1 calc R .
O56 O 0.5036(4) 0.9952(4) 0.6293(2) 0.0762(8) Uani 1 d D .
H3 H 0.7561(65) 0.3795(53) 0.7652(18) 0.107(3) Uiso 1 d D .
H19 H 0.4977(61) 0.8988(49) 0.7298(18) 0.107(3) Uiso 1 d D .
H34 H 0.4696(44) 0.7645(51) 0.6701(24) 0.107(3) Uiso 1 d D .
H53 H 0.7138(59) 0.6718(31) 0.8535(27) 0.107(3) Uiso 1 d D .
H56A H 0.4819(67) 0.9673(56) 0.6016(23) 0.107(3) Uiso 1 d D .
H56B H 0.5855(38) 0.9931(57) 0.6354(28) 0.107(3) Uiso 1 d D .

loop_
_geom_bond_atom_site_label_1
_geom_bond_atom_site_label_2
_geom_bond_distance
_geom_bond_site_symmetry_2
_geom_bond_publ_flag
N1 C17 1.444(4) . ?
N1 P18 1.705(3) . ?
N1 P2 1.707(3) . ?
P2 N53 1.609(3) . ?
P2 N3 1.646(3) . ?
P2 S51 1.9341(14) . ?
N3 C4 1.424(5) . ?
N3 H3 0.83(3) . ?
C4 C35 1.379(6) . ?
C4 C5 1.395(6) . ?
C5 O6 1.369(5) . ?
C5 C38 1.387(6) . ?
O6 C7 1.418(5) . ?
C7 C8 1.491(7) . ?
C7 H7A 0.97 . ?
C7 H7B 0.97 . ?
C8 O9 1.434(6) . ?
C8 H8A 0.97 . ?
C8 H8B 0.97 . ?
O9 C10 1.411(5) . ?
C10 C11 1.488(7) . ?
C10 H10A 0.97 . ?
C10 H10B 0.97 . ?
C11 O12 1.421(5) . ?
C11 H11A 0.97 . ?
C11 H11B 0.97 . ?
O12 C13 1.416(5) . ?
C13 C14 1.494(6) . ?
C13 H13A 0.97 . ?
C13 H13B 0.97 . ?
C14 O15 1.420(5) . ?
C14 H14A 0.97 . ?
C14 H14B 0.97 . ?
O15 C16 1.370(4) . ?
C16 C39 1.386(5) . ?
C16 C17 1.388(5) . ?
C17 C42 1.384(5) . ?
P18 N19 1.644(3) . ?
P18 N34 1.653(3) . ?
P18 S52 1.9271(13) . ?
N19 C20 1.410(5) . ?
N19 H19 0.83(3) . ?
C20 C43 1.389(6) . ?
C20 C21 1.402(6) . ?
C21 O22 1.357(5) . ?
C21 C46 1.376(6) . ?
O22 C23 1.450(5) . ?
C23 C24 1.469(7) . ?
C23 H23A 0.97 . ?
C23 H23B 0.97 . ?
C24 O25 1.404(6) . ?
C24 H24A 0.97 . ?
C24 H24B 0.97 . ?
O25 C26 1.466(8) . ?
C26 C27 1.387(9) . ?
C26 H26A 0.97 . ?
C26 H26B 0.97 . ?
C27 O28 1.434(7) . ?
C27 H27A 0.97 . ?
C27 H27B 0.97 . ?
O28 C29 1.386(6) . ?
C29 C30 1.496(8) . ?
C29 H29A 0.97 . ?
C29 H29B 0.97 . ?
C30 O31 1.416(5) . ?
C30 H30A 0.97 . ?
C30 H30B 0.97 . ?
O31 C32 1.372(5) . ?
C32 C47 1.376(6) . ?
C32 C33 1.403(5) . ?
C33 C50 1.376(5) . ?
C33 N34 1.408(5) . ?
N34 H34 0.86(3) . ?
C35 C36 1.383(7) . ?
C35 H35 0.93 . ?
C36 C37 1.355(8) . ?
C36 H36 0.93 . ?
C37 C38 1.389(8) . ?
C37 H37 0.93 . ?
C38 H38 0.93 . ?
C39 C40 1.390(6) . ?
C39 H39 0.93 . ?
C40 C41 1.369(7) . ?
C40 H40 0.93 . ?
C41 C42 1.386(6) . ?
C41 H41 0.93 . ?
C42 H42 0.93 . ?
C43 C44 1.387(7) . ?
C43 H43 0.93 . ?
C44 C45 1.357(8) . ?
C44 H44 0.93 . ?
C45 C46 1.383(8) . ?
C45 H45 0.93 . ?
C46 H46 0.93 . ?
C47 C48 1.356(8) . ?
C47 H47 0.93 . ?
C48 C49 1.374(7) . ?
C48 H48 0.93 . ?
C49 C50 1.388(6) . ?
C49 H49 0.93 . ?
C50 H50 0.93 . ?
N53 C54 1.477(5) . ?
N53 H53 0.79(3) . ?
C54 C55 1.478(7) . ?
C54 H54A 0.97 . ?
C54 H54B 0.97 . ?
C55 H55A 0.96 . ?
C55 H55B 0.96 . ?
C55 H55C 0.96 . ?
O56 H56A 0.78(3) . ?
O56 H56B 0.79(3) . ?
